data_4134827
loop_
_publ_author_name
'Heinen, Flemming'
'Engelage, Elric'
'Cramer, Christopher J.'
'Huber, Stefan M.'

_publ_section_title
;
 Hypervalent Iodine(III) Compounds as Biaxial Halogen Bond Donors.
;
_journal_name_full 'Journal of the American Chemical Society'
_journal_paper_doi 10.1021/jacs.9b13309
_journal_year 2020
_chemical_formula_moiety 'C24 H12 B Cl8, C16 H16 N2 O2, C12 H8 I [+ Dioxane]'
_chemical_formula_sum 'C52 H36 B Cl8 I N2 O2'
_chemical_formula_weight 1142.14
_space_group_crystal_system triclinic
_space_group_IT_number 2
_space_group_name_Hall '-P 1'
_space_group_name_H-M_alt 'P -1'
_atom_sites_solution_hydrogens geom
_atom_sites_solution_primary 'dual space'
_atom_sites_solution_secondary difmap
_audit_creation_method SHELXL-2018/3
_audit_update_record
;
2019-10-16 deposited with the CCDC.	2019-10-17 downloaded from the CCDC.
;
_cell_angle_alpha 86.1950(10)
_cell_angle_beta 83.2390(10)
_cell_angle_gamma 69.1680(10)
_cell_formula_units_Z 4
_cell_length_a 13.13340(10)
_cell_length_b 14.25860(10)
_cell_length_c 31.8035(3)
_cell_measurement_reflns_used 19430
_cell_measurement_temperature 170(2)
_cell_measurement_theta_max 66.5
_cell_measurement_theta_min 2.8
_cell_volume 5525.68(9)
_computing_cell_refinement 'CrysAlisPro 1.171.40.29a (Rigaku OD, 2018)'
_computing_data_collection 'CrysAlisPro 1.171.40.29a (Rigaku OD, 2018)'
_computing_data_reduction 'CrysAlisPro 1.171.40.29a (Rigaku OD, 2018)'
_computing_molecular_graphics
;
 Diamond 4 - Crystal and Molecular Structure Visualization
  Crystal Impact - Dr. H. Putz & Dr. K. Brandenburg GbR, 
  Kreuzherrenstr. 102, 53227 Bonn, Germany
  http://www.crystalimpact.com/diamond
 Mercury CSD 2.0 - New Features for the Visualization 
 and Investigation of Crystal Structures
  C. F. Macrae, I. J. Bruno, J. A. Chisholm, P. R. Edgington, P. McCabe,
  E. Pidcock, 
  L. Rodriguez-Monge, R. Taylor, J. van de Streek and P. A. Wood, 
  J. Appl. Cryst., 41, 466-470, 2008
;
_computing_publication_material 'WinGX L. J. Farrugia, J. Appl. Crystallogr., 1999, 32, 837-838.'
_computing_structure_refinement 'SHELXL-2018/3 (Sheldrick, 2018)'
_computing_structure_solution
;
 shelXT  G. M. Sheldrick, Acta Crystallogr., Sect. A: Found. Crystallogr.,
 2008, 64, 112-122.
 shelXle C. B. Huebschle, G. M. Sheldrick and B. Dittrich J. Appl. Cryst.
  (2011). 44, 1281-1284
;
_diffrn_ambient_environment N~2~
_diffrn_ambient_temperature 169.99(10)
_diffrn_detector 'CCD plate'
_diffrn_detector_area_resol_mean 10.0000
_diffrn_detector_type HyPix
_diffrn_measured_fraction_theta_full 0.998
_diffrn_measured_fraction_theta_max 0.998
_diffrn_measurement_details
;
List of Runs (angles in degrees, time in seconds):

  # Type    Start    End  Width  t~exp~   \w     \q     \k     \f   Frames
#--------------------------------------------------------------------------
  1  \w    -83.00 -18.00   0.50    0.07    --  -47.45 111.00-153.00  130
  2  \w     32.00  57.00   0.50    0.07    --   47.45-111.00 112.00   50
  3  \w   -144.00-119.00   0.50    0.30    --  -86.25-111.00 112.00   50
  4  \w    -48.00 -23.00   0.50    0.30    --  -86.25 111.00-153.00   50
  5  \w     60.00 108.00   0.50    0.30    --  106.49-111.00 112.00   96
  6  \w    112.00 140.00   0.50    0.30    --  106.49 111.00-153.00   56
  7  \w   -111.00 -31.00   0.50    0.07    --  -47.45 -77.00 150.00  160
  8  \w    -22.00  28.00   0.50    0.07    --  -47.45  19.00  30.00  100
  9  \w    -68.00   2.00   0.50    0.07    --  -47.45  77.00 -30.00  140
 10  \w    -18.00  20.00   0.50    0.07    --  -47.45  19.00 -60.00   76
 11  \w    -23.00  20.00   0.50    0.07    --  -47.45  19.00  90.00   86
 12  \w     34.00  89.00   0.50    0.07    --   47.45-125.00   0.00  110
 13  \w   -152.00 -72.00   0.50    0.30    --  -86.25 -15.00  30.00  160
 14  \w    -44.00 -19.00   0.50    0.30    --  -86.25  45.00 150.00   50
 15  \w    -55.00 -18.00   0.50    0.30    --  -86.25  61.00 120.00   74
 16  \w    -44.00 -17.00   0.50    0.30    --  -86.25  45.00 -30.00   54
 17  \w   -148.00-122.00   0.50    0.30    --  -86.25 -94.00  30.00   52
 18  \w   -159.00 -87.00   0.50    0.30    --  -86.25 -61.00-180.00  144
 19  \w     39.00 102.00   0.50    0.30    --  106.49 -77.00 150.00  126
 20  \w     38.00  71.00   0.50    0.30    --  106.49-125.00-180.00   66
 21  \w     70.00 108.00   0.50    0.30    --  106.49 -77.00 -30.00   76
 22  \w     34.00  59.00   0.50    0.30    --  106.49 -77.00 -30.00   50
 23  \w     79.00 105.00   0.50    0.30    --  106.49 -94.00 150.00   52
 24  \w     38.00 102.00   0.50    0.30    --  106.49 -94.00 120.00  128
 25  \w     80.00 105.00   0.50    0.30    --  106.49 -96.00 -79.25   50
 26  \w     36.00 105.00   0.50    0.30    --  106.49 -99.00 -95.78  138
 27  \w     34.00  89.00   0.50    0.30    --  106.49 -94.00  60.00  110
 28  \w     98.00 174.00   0.50    0.30    --  106.49  45.00 -60.00  152
 29  \w     94.00 168.00   0.50    0.30    --  106.49  45.00  90.00  148
 30  \w     34.00  65.00   0.50    0.30    --  106.49 -96.00 -79.25   62
 31  \w    103.00 178.00   0.50    0.30    --  106.49  15.00   0.00  150
 32  \w     45.00  73.00   0.50    0.30    --  106.49 -61.00-180.00   56
 33  \w    147.00 177.00   0.50    0.30    --  106.49  15.00-150.00   60
 34  \w     86.00 111.00   0.50    0.30    --  106.49-125.00-180.00   50
 35  \w     44.00  69.00   0.50    0.30    --  106.49 -61.00 150.00   50
 36  \w    142.00 176.00   0.50    0.30    --  106.49  15.00-120.00   68
 37  \w    108.00 138.00   0.50    0.30    --  106.49  15.00-150.00   60
 38  \w     74.00  99.00   0.50    0.30    --  106.49 -94.00   0.00   50
 39  \w     37.00  62.00   0.50    0.30    --  106.49 -94.00   0.00   50
 40  \w     51.00 103.00   0.50    0.30    --  106.49-125.00 -90.00  104
 41  \w     54.00 103.00   0.50    0.30    --  106.49 -94.00 -60.00   98
 42  \w     34.00  62.00   0.50    0.30    --  106.49 -61.00   0.00   56
 43  \w     44.00  69.00   0.50    0.30    --  106.49 -61.00 -30.00   50
;
_diffrn_measurement_device 'four-circle diffractometer'
_diffrn_measurement_device_type 'XtaLAB Synergy, Dualflex, HyPix'
_diffrn_measurement_method '\w scans'
_diffrn_orient_matrix_type 'CrysAlisPro convention (1999,Acta A55,543-557)'
_diffrn_orient_matrix_UB_11 -0.0554457000
_diffrn_orient_matrix_UB_12 -0.0080006000
_diffrn_orient_matrix_UB_13 0.0448801000
_diffrn_orient_matrix_UB_21 -0.0537843000
_diffrn_orient_matrix_UB_22 -0.0685724000
_diffrn_orient_matrix_UB_23 -0.0164153000
_diffrn_orient_matrix_UB_31 0.0997339000
_diffrn_orient_matrix_UB_32 -0.0927737000
_diffrn_orient_matrix_UB_33 0.0098684000
_diffrn_radiation_monochromator mirror
_diffrn_radiation_probe x-ray
_diffrn_radiation_type 'Cu K\a'
_diffrn_radiation_wavelength 1.54184
_diffrn_reflns_av_R_equivalents 0.0351
_diffrn_reflns_av_unetI/netI 0.0337
_diffrn_reflns_Laue_measured_fraction_full 0.998
_diffrn_reflns_Laue_measured_fraction_max 0.998
_diffrn_reflns_limit_h_max 15
_diffrn_reflns_limit_h_min -15
_diffrn_reflns_limit_k_max 16
_diffrn_reflns_limit_k_min -16
_diffrn_reflns_limit_l_max 37
_diffrn_reflns_limit_l_min -37
_diffrn_reflns_number 68946
_diffrn_reflns_point_group_measured_fraction_full 0.998
_diffrn_reflns_point_group_measured_fraction_max 0.998
_diffrn_reflns_theta_full 66.494
_diffrn_reflns_theta_max 66.494
_diffrn_reflns_theta_min 2.799
_diffrn_source 'micro-focus sealed X-ray tube'
_diffrn_source_type 'PhotonJet (Cu) X-ray Source'
_exptl_absorpt_coefficient_mu 8.420
_exptl_absorpt_correction_T_max 0.728
_exptl_absorpt_correction_T_min 0.212
_exptl_absorpt_correction_type gaussian
_exptl_absorpt_process_details
;
CrysAlisPro 1.171.40.29a (Rigaku Oxford Diffraction, 2018)
Numerical absorption correction based on gaussian integration over
			a multifaceted crystal model
Empirical absorption correction using spherical harmonics,
 implemented in SCALE3 ABSPACK scaling algorithm.
;
_exptl_crystal_colour colourless
_exptl_crystal_density_diffrn 1.373
_exptl_crystal_description irregular
_exptl_crystal_F_000 2288
_exptl_crystal_recrystallization_method 'Re-crystallisation from solvent: dioxane, water'
_exptl_crystal_size_max 0.252
_exptl_crystal_size_mid 0.209
_exptl_crystal_size_min 0.150
_refine_diff_density_max 0.671
_refine_diff_density_min -0.685
_refine_diff_density_rms 0.049
_refine_ls_extinction_method none
_refine_ls_goodness_of_fit_ref 1.049
_refine_ls_hydrogen_treatment constr
_refine_ls_matrix_type full
_refine_ls_number_parameters 1197
_refine_ls_number_reflns 19430
_refine_ls_number_restraints 0
_refine_ls_restrained_S_all 1.049
_refine_ls_R_factor_all 0.0315
_refine_ls_R_factor_gt 0.0290
_refine_ls_shift/su_max 0.005
_refine_ls_shift/su_mean 0.000
_refine_ls_structure_factor_coef Fsqd
_refine_ls_weighting_details 'w=1/[\s^2^(Fo^2^)+(0.0336P)^2^+2.1447P] where P=(Fo^2^+2Fc^2^)/3'
_refine_ls_weighting_scheme calc
_refine_ls_wR_factor_gt 0.0741
_refine_ls_wR_factor_ref 0.0754
_reflns_Friedel_coverage 0.000
_reflns_number_gt 17848
_reflns_number_total 19430
_reflns_threshold_expression 'I > 2\s(I)'
_cod_data_source_file ja9b13309_si_002.cif
_cod_data_source_block fh-g008dioxanh2o_squeeze
_cod_depositor_comments
;
The following automatic conversions were performed:

data item '_atom_sites_solution_secondary' value 'diffmap' was
changed to 'difmap'.

Automatic conversion script
Id: cif_fix_values 7556 2019-12-06 15:28:31Z antanas 
;
_cod_database_code 4134827
_shelx_shelxl_version_number 2018/3
_shelx_space_group_comment
;
The symmetry employed for this shelxl refinement is uniquely defined
by the following loop, which should always be used as a source of
symmetry information in preference to the above space-group names.
They are only intended as comments.
;
_oxdiff_exptl_absorpt_empirical_full_min 0.833
_oxdiff_exptl_absorpt_empirical_full_max 1.179
_oxdiff_exptl_absorpt_empirical_details
;
Empirical correction (ABSPACK) includes:
- Absorption correction using spherical harmonics
- Frame scaling
- Detector area scaling
;
_platon_squeeze_void_probe_radius 1.20
_ccdc_publ_extra_info 'disordered molecules of dioxane were removed using SQUEEZE'

loop_
_space_group_symop_operation_xyz
'x, y, z'
'-x, -y, -z'

loop_
_atom_site_label
_atom_site_type_symbol
_atom_site_fract_x
_atom_site_fract_y
_atom_site_fract_z
_atom_site_U_iso_or_equiv
_atom_site_adp_type
_atom_site_occupancy
_atom_site_site_symmetry_order
_atom_site_calc_flag
_atom_site_refinement_flags_posn
_atom_site_refinement_flags_adp
_atom_site_refinement_flags_occupancy
_atom_site_disorder_assembly
_atom_site_disorder_group
N1 N 0.0851(2) 0.12425(18) 0.53769(9) 0.0723(8) Uani 1 1 d . . . . .
N2 N 0.44524(14) -0.00196(14) 0.36796(6) 0.0380(4) Uani 1 1 d . . . . .
O3 O 0.2421(2) 0.15573(16) 0.53914(6) 0.0649(5) Uani 1 1 d . . . . .
O4 O 0.47592(14) 0.05980(13) 0.42700(5) 0.0484(4) Uani 1 1 d . . . . .
C5 C 0.1209(3) 0.0393(2) 0.56741(12) 0.0860(12) Uani 1 1 d . . . . .
H5A H 0.136543 -0.023317 0.552705 0.129 Uiso 1 1 calc R U . . .
H5B H 0.062989 0.045590 0.590628 0.129 Uiso 1 1 calc R U . . .
H5C H 0.187314 0.038568 0.578851 0.129 Uiso 1 1 calc R U . . .
C6 C -0.0156(3) 0.1413(3) 0.51916(15) 0.0922(14) Uani 1 1 d . . . . .
H6A H -0.037513 0.206779 0.504253 0.138 Uiso 1 1 calc R U . . .
H6B H -0.073281 0.140404 0.541575 0.138 Uiso 1 1 calc R U . . .
H6C H -0.004384 0.088442 0.499096 0.138 Uiso 1 1 calc R U . . .
C7 C 0.1540(3) 0.1740(2) 0.52479(9) 0.0582(8) Uani 1 1 d . . . . .
C8 C 0.1212(2) 0.2489(2) 0.49114(10) 0.0567(7) Uani 1 1 d . . . . .
C9 C 0.1101(2) 0.30622(19) 0.46121(10) 0.0517(6) Uani 1 1 d . . . . .
O00L O 0.11544(16) 0.95797(14) 0.85446(6) 0.0563(4) Uani 1 1 d . . . . .
O00O O 0.21991(17) 1.20105(17) 0.90425(7) 0.0659(5) Uani 1 1 d . . . . .
N00R N 0.05435(17) 0.97143(16) 0.78999(7) 0.0492(5) Uani 1 1 d . . . . .
N00W N 0.21807(17) 1.32496(15) 0.85599(7) 0.0454(5) Uani 1 1 d . . . . .
C10 C 0.1008(2) 0.37143(18) 0.42443(10) 0.0510(6) Uani 1 1 d . . . . .
C11 C 0.0223(2) 0.4679(2) 0.42512(12) 0.0631(8) Uani 1 1 d . . . . .
H11 H -0.028613 0.489651 0.449395 0.076 Uiso 1 1 calc R U . . .
C12 C 0.0192(2) 0.5313(2) 0.39046(13) 0.0722(9) Uani 1 1 d . . . . .
H12 H -0.033266 0.597481 0.391116 0.087 Uiso 1 1 calc R U . . .
C13 C 0.0913(2) 0.5001(2) 0.35476(12) 0.0674(8) Uani 1 1 d . . . . .
H13 H 0.088103 0.544869 0.331059 0.081 Uiso 1 1 calc R U . . .
C14 C 0.1686(2) 0.4034(2) 0.35316(10) 0.0559(7) Uani 1 1 d . . . . .
H14 H 0.216902 0.381887 0.328182 0.067 Uiso 1 1 calc R U . . .
C15 C 0.17524(19) 0.33867(17) 0.38795(9) 0.0469(6) Uani 1 1 d . . . . .
C16 C 0.26061(19) 0.24200(18) 0.38832(8) 0.0433(5) Uani 1 1 d . . . . .
C17 C 0.33312(19) 0.16269(17) 0.38931(8) 0.0409(5) Uani 1 1 d . . . . .
C018 C 0.43322(17) 0.85521(16) 0.75333(7) 0.0353(4) Uani 1 1 d . . . . .
H018 H 0.481861 0.791273 0.744098 0.042 Uiso 1 1 calc R U . . .
C18 C 0.42340(17) 0.06980(17) 0.39578(7) 0.0374(5) Uani 1 1 d . . . . .
C19 C 0.3885(2) 0.01011(19) 0.33022(8) 0.0447(5) Uani 1 1 d . . . . .
H19A H 0.439692 0.008085 0.304965 0.067 Uiso 1 1 calc R U . . .
H19B H 0.327871 0.074738 0.330782 0.067 Uiso 1 1 calc R U . . .
H19C H 0.359690 -0.044374 0.329506 0.067 Uiso 1 1 calc R U . . .
C022 C 0.36861(18) 0.92100(16) 0.72506(7) 0.0371(5) Uani 1 1 d . . . . .
C22 C 0.3148(2) 0.3245(2) 0.56816(8) 0.0531(6) Uani 1 1 d . . . . .
H22 H 0.260212 0.294532 0.572723 0.064 Uiso 1 1 calc R U . . .
C21 C 0.3969(2) 0.29645(17) 0.53526(8) 0.0459(6) Uani 1 1 d . . . . .
C20 C 0.5343(2) -0.09676(19) 0.37356(9) 0.0522(6) Uani 1 1 d . . . . .
H20A H 0.504310 -0.150480 0.380223 0.078 Uiso 1 1 calc R U . . .
H20B H 0.574624 -0.091622 0.396832 0.078 Uiso 1 1 calc R U . . .
H20C H 0.583978 -0.111991 0.347397 0.078 Uiso 1 1 calc R U . . .
C23 C 0.3153(3) 0.3985(2) 0.59434(10) 0.0664(8) Uani 1 1 d . . . . .
H23 H 0.259500 0.420408 0.617137 0.080 Uiso 1 1 calc R U . . .
C24 C 0.3954(3) 0.4403(2) 0.58771(11) 0.0716(9) Uani 1 1 d . . . . .
H24 H 0.394743 0.490320 0.606144 0.086 Uiso 1 1 calc R U . . .
C25 C 0.4764(3) 0.4108(2) 0.55486(12) 0.0667(9) Uani 1 1 d . . . . .
H25 H 0.531625 0.440068 0.551045 0.080 Uiso 1 1 calc R U . . .
C26 C 0.4788(2) 0.33811(18) 0.52682(9) 0.0498(6) Uani 1 1 d . . . . .
C27 C 0.5586(2) 0.30166(18) 0.49008(9) 0.0490(6) Uani 1 1 d . . . . .
C28 C 0.6467(3) 0.3337(2) 0.47683(12) 0.0668(8) Uani 1 1 d . . . . .
H28 H 0.657386 0.383959 0.492095 0.080 Uiso 1 1 calc R U . . .
C29 C 0.7173(3) 0.2937(3) 0.44228(12) 0.0719(9) Uani 1 1 d . . . . .
H29 H 0.776601 0.316505 0.433886 0.086 Uiso 1 1 calc R U . . .
C31 C 0.6184(2) 0.1862(2) 0.43121(8) 0.0545(6) Uani 1 1 d . . . . .
H31 H 0.608336 0.135687 0.415890 0.065 Uiso 1 1 calc R U . . .
C30 C 0.7043(2) 0.2204(3) 0.41921(10) 0.0674(8) Uani 1 1 d . . . . .
H30 H 0.754175 0.193600 0.395166 0.081 Uiso 1 1 calc R U . . .
C32 C 0.5482(2) 0.22799(19) 0.46612(8) 0.0446(5) Uani 1 1 d . . . . .
I33 I 0.41419(2) 0.18695(2) 0.49102(2) 0.04163(5) Uani 1 1 d . . . . .
C34 C 0.3372(2) 1.2945(2) 0.85322(10) 0.0603(7) Uani 1 1 d . . . . .
H34A H 0.366464 1.296304 0.823487 0.091 Uiso 1 1 calc R U . . .
H34B H 0.367964 1.226126 0.864994 0.091 Uiso 1 1 calc R U . . .
H34C H 0.357179 1.340543 0.869300 0.091 Uiso 1 1 calc R U . . .
C35 C 0.1613(2) 1.4065(2) 0.82788(10) 0.0583(7) Uani 1 1 d . . . . .
H35A H 0.192721 1.390751 0.798586 0.087 Uiso 1 1 calc R U . . .
H35B H 0.169331 1.468684 0.835606 0.087 Uiso 1 1 calc R U . . .
H35C H 0.083405 1.414969 0.830493 0.087 Uiso 1 1 calc R U . . .
C36 C 0.1688(2) 1.27342(19) 0.88179(8) 0.0473(6) Uani 1 1 d . . . . .
C38 C -0.0457(2) 1.3204(2) 0.88454(8) 0.0507(6) Uani 1 1 d . . . . .
C37 C 0.0508(2) 1.3036(2) 0.88284(8) 0.0497(6) Uani 1 1 d . . . . .
C39 C -0.1601(2) 1.3361(2) 0.88511(8) 0.0508(6) Uani 1 1 d . . . . .
C40 C -0.2401(3) 1.4241(2) 0.90080(10) 0.0652(8) Uani 1 1 d . . . . .
H40 H -0.219425 1.475096 0.911064 0.078 Uiso 1 1 calc R U . . .
C41 C -0.3498(3) 1.4367(3) 0.90136(13) 0.0797(10) Uani 1 1 d . . . . .
H41 H -0.404203 1.496971 0.911729 0.096 Uiso 1 1 calc R U . . .
C42 C -0.3805(3) 1.3631(3) 0.88707(13) 0.0784(10) Uani 1 1 d . . . . .
H42 H -0.456018 1.372136 0.888226 0.094 Uiso 1 1 calc R U . . .
C43 C -0.3027(2) 1.2756(3) 0.87098(10) 0.0645(7) Uani 1 1 d . . . . .
H43 H -0.324720 1.225317 0.860841 0.077 Uiso 1 1 calc R U . . .
C44 C -0.1920(2) 1.2617(2) 0.86972(8) 0.0503(6) Uani 1 1 d . . . . .
C45 C -0.1094(2) 1.1719(2) 0.85344(8) 0.0504(6) Uani 1 1 d . . . . .
C46 C -0.0379(2) 1.0976(2) 0.84069(9) 0.0515(6) Uani 1 1 d . . . . .
C47 C 0.0501(2) 1.00396(19) 0.82874(8) 0.0465(5) Uani 1 1 d . . . . .
C48 C -0.0159(3) 1.0291(3) 0.75818(11) 0.0702(8) Uani 1 1 d . . . . .
H48A H 0.029459 1.038668 0.732693 0.105 Uiso 1 1 calc R U . . .
H48B H -0.062332 1.094641 0.769400 0.105 Uiso 1 1 calc R U . . .
H48C H -0.062139 0.992742 0.751052 0.105 Uiso 1 1 calc R U . . .
C49 C 0.1335(2) 0.8745(2) 0.77750(10) 0.0574(7) Uani 1 1 d . . . . .
H49A H 0.163810 0.879140 0.748088 0.086 Uiso 1 1 calc R U . . .
H49B H 0.097504 0.824560 0.779963 0.086 Uiso 1 1 calc R U . . .
H49C H 0.192760 0.854288 0.796002 0.086 Uiso 1 1 calc R U . . .
C50 C 0.1896(2) 1.0627(2) 0.98696(8) 0.0511(6) Uani 1 1 d . . . . .
C51 C 0.2230(3) 1.1393(2) 0.99730(10) 0.0614(7) Uani 1 1 d . . . . .
H51 H 0.238037 1.184360 0.976265 0.074 Uiso 1 1 calc R U . . .
C52 C 0.2335(3) 1.1475(3) 1.03971(11) 0.0709(8) Uani 1 1 d . . . . .
H52 H 0.255576 1.199434 1.048111 0.085 Uiso 1 1 calc R U . . .
C53 C 0.2120(3) 1.0806(3) 1.06980(10) 0.0706(8) Uani 1 1 d . . . . .
H53 H 0.219212 1.087494 1.098697 0.085 Uiso 1 1 calc R U . . .
C54 C 0.1805(3) 1.0048(2) 1.05871(9) 0.0625(7) Uani 1 1 d . . . . .
H54 H 0.166617 0.959509 1.079910 0.075 Uiso 1 1 calc R U . . .
C55 C 0.1685(2) 0.9932(2) 1.01624(8) 0.0511(6) Uani 1 1 d . . . . .
C56 C 0.1365(2) 0.91515(19) 1.00035(8) 0.0497(6) Uani 1 1 d . . . . .
C57 C 0.1127(3) 0.8389(2) 1.02505(9) 0.0597(7) Uani 1 1 d . . . . .
H57 H 0.116068 0.835969 1.054807 0.072 Uiso 1 1 calc R U . . .
C58 C 0.0846(3) 0.7683(2) 1.00651(10) 0.0678(8) Uani 1 1 d . . . . .
H58 H 0.068338 0.717346 1.023740 0.081 Uiso 1 1 calc R U . . .
C59 C 0.0794(3) 0.7701(2) 0.96311(10) 0.0671(8) Uani 1 1 d . . . . .
H59 H 0.060230 0.720452 0.950838 0.080 Uiso 1 1 calc R U . . .
C60 C 0.1024(2) 0.8445(2) 0.93764(9) 0.0571(7) Uani 1 1 d . . . . .
H60 H 0.099129 0.847061 0.907887 0.068 Uiso 1 1 calc R U . . .
C61 C 0.1298(2) 0.91428(18) 0.95686(8) 0.0480(6) Uani 1 1 d . . . . .
I62 I 0.16629(2) 1.03448(2) 0.92534(2) 0.04687(5) Uani 1 1 d . . . . .
B63 B 0.50070(19) 0.79840(18) 0.82915(8) 0.0343(5) Uani 1 1 d . . . . .
B64 B 0.75453(17) 0.24805(17) 0.66026(8) 0.0311(5) Uani 1 1 d . . . . .
Cl65 Cl 0.37387(5) 0.88308(5) 0.67330(2) 0.05087(14) Uani 1 1 d . . . . .
Cl66 Cl 0.19521(5) 1.15577(4) 0.79441(2) 0.04992(14) Uani 1 1 d . . . . .
Cl67 Cl 0.50435(6) 1.08310(5) 0.92837(2) 0.05504(15) Uani 1 1 d . . . . .
Cl68 Cl 0.41523(7) 0.76183(6) 0.99818(2) 0.06280(17) Uani 1 1 d . . . . .
Cl69 Cl 0.90447(6) 0.61042(7) 0.87256(3) 0.0882(3) Uani 1 1 d . . . . .
Cl70 Cl 0.84467(6) 0.84004(9) 0.72996(3) 0.0913(3) Uani 1 1 d . . . . .
Cl71 Cl 0.17321(5) 0.65749(5) 0.85593(2) 0.05596(16) Uani 1 1 d . . . . .
Cl72 Cl 0.55797(6) 0.42739(5) 0.77852(3) 0.06322(18) Uani 1 1 d . . . . .
Cl73 Cl 0.52965(6) 0.64135(5) 0.65116(3) 0.0775(2) Uani 1 1 d . . . . .
Cl74 Cl 0.80406(8) 0.45974(6) 0.51833(2) 0.0726(2) Uani 1 1 d . . . . .
Cl75 Cl 0.90851(7) 0.39033(7) 0.78060(2) 0.0698(2) Uani 1 1 d . . . . .
Cl76 Cl 1.17668(4) 0.20294(6) 0.64683(2) 0.05713(16) Uani 1 1 d . . . . .
Cl77 Cl 0.99988(5) -0.13872(4) 0.63596(2) 0.05375(15) Uani 1 1 d . . . . .
Cl78 Cl 0.70132(5) 0.05581(5) 0.52961(2) 0.05087(14) Uani 1 1 d . . . . .
Cl79 Cl 0.33567(4) 0.28990(6) 0.70885(3) 0.06210(17) Uani 1 1 d . . . . .
Cl80 Cl 0.65397(7) 0.07157(6) 0.80409(2) 0.06576(18) Uani 1 1 d . . . . .
C81 C 0.63303(17) 0.76901(16) 0.81622(7) 0.0379(5) Uani 1 1 d . . . . .
C82 C 0.70590(19) 0.70574(18) 0.84370(9) 0.0480(6) Uani 1 1 d . . . . .
H82 H 0.678094 0.676301 0.867912 0.058 Uiso 1 1 calc R U . . .
C83 C 0.8176(2) 0.6855(2) 0.83613(10) 0.0548(7) Uani 1 1 d . . . . .
C84 C 0.8630(2) 0.7255(2) 0.80129(10) 0.0569(7) Uani 1 1 d . . . . .
H84 H 0.939658 0.711311 0.796198 0.068 Uiso 1 1 calc R U . . .
C85 C 0.7913(2) 0.7869(2) 0.77441(9) 0.0544(6) Uani 1 1 d . . . . .
C86 C 0.67913(19) 0.80924(19) 0.78145(8) 0.0456(5) Uani 1 1 d . . . . .
H86 H 0.632947 0.852888 0.762104 0.055 Uiso 1 1 calc R U . . .
C87 C 0.46031(17) 0.70257(15) 0.82771(7) 0.0338(4) Uani 1 1 d . . . . .
C88 C 0.52385(18) 0.61181(16) 0.80866(7) 0.0380(5) Uani 1 1 d . . . . .
H88 H 0.598187 0.600300 0.798549 0.046 Uiso 1 1 calc R U . . .
C89 C 0.47955(19) 0.53844(16) 0.80436(7) 0.0406(5) Uani 1 1 d . . . . .
C90 C 0.3728(2) 0.55003(17) 0.81892(8) 0.0421(5) Uani 1 1 d . . . . .
H90 H 0.343460 0.499054 0.815896 0.051 Uiso 1 1 calc R U . . .
C91 C 0.31032(18) 0.63952(17) 0.83814(7) 0.0399(5) Uani 1 1 d . . . . .
C92 C 0.35143(17) 0.71438(16) 0.84233(7) 0.0357(4) Uani 1 1 d . . . . .
H92 H 0.305343 0.775095 0.855325 0.043 Uiso 1 1 calc R U . . .
C93 C 0.47994(16) 0.84224(16) 0.87715(7) 0.0348(4) Uani 1 1 d . . . . .
C94 C 0.49742(18) 0.93181(17) 0.88328(7) 0.0387(5) Uani 1 1 d . . . . .
H94 H 0.518157 0.967258 0.859455 0.046 Uiso 1 1 calc R U . . .
C95 C 0.48516(19) 0.96916(17) 0.92297(8) 0.0417(5) Uani 1 1 d . . . . .
C96 C 0.4585(2) 0.91957(19) 0.95910(8) 0.0460(5) Uani 1 1 d . . . . .
H96 H 0.450020 0.945995 0.986463 0.055 Uiso 1 1 calc R U . . .
C97 C 0.4447(2) 0.82991(19) 0.95341(7) 0.0439(5) Uani 1 1 d . . . . .
C98 C 0.45344(18) 0.79173(17) 0.91352(7) 0.0387(5) Uani 1 1 d . . . . .
H98 H 0.441256 0.730641 0.910971 0.046 Uiso 1 1 calc R U . . .
C99 C 0.42799(16) 0.88154(15) 0.79554(7) 0.0331(4) Uani 1 1 d . . . . .
C100 C 0.35341(17) 0.97617(16) 0.80697(7) 0.0353(4) Uani 1 1 d . . . . .
H100 H 0.346002 0.997052 0.835272 0.042 Uiso 1 1 calc R U . . .
C101 C 0.29017(18) 1.03996(15) 0.77769(7) 0.0370(5) Uani 1 1 d . . . . .
C102 C 0.29627(19) 1.01520(17) 0.73615(7) 0.0388(5) Uani 1 1 d . . . . .
H102 H 0.253272 1.060211 0.716286 0.047 Uiso 1 1 calc R U . . .
C103 C 0.79091(15) 0.14764(15) 0.63160(6) 0.0302(4) Uani 1 1 d . . . . .
C104 C 0.73824(16) 0.14419(15) 0.59618(7) 0.0318(4) Uani 1 1 d . . . . .
H104 H 0.682712 0.203004 0.587024 0.038 Uiso 1 1 calc R U . . .
C105 C 0.76598(17) 0.05631(16) 0.57434(7) 0.0341(4) Uani 1 1 d . . . . .
C106 C 0.84548(17) -0.03216(16) 0.58603(7) 0.0365(5) Uani 1 1 d . . . . .
H106 H 0.863891 -0.091837 0.570660 0.044 Uiso 1 1 calc R U . . .
C107 C 0.89660(17) -0.02937(16) 0.62109(7) 0.0376(5) Uani 1 1 d . . . . .
C108 C 0.87086(16) 0.05715(16) 0.64360(7) 0.0350(4) Uani 1 1 d . . . . .
H108 H 0.907990 0.055430 0.667696 0.042 Uiso 1 1 calc R U . . .
C109 C 0.85810(16) 0.25686(16) 0.68183(7) 0.0334(4) Uani 1 1 d . . . . .
C110 C 0.96272(17) 0.22614(17) 0.66011(7) 0.0365(5) Uani 1 1 d . . . . .
H110 H 0.975488 0.193479 0.633905 0.044 Uiso 1 1 calc R U . . .
C111 C 1.04825(17) 0.24259(19) 0.67622(8) 0.0417(5) Uani 1 1 d . . . . .
C112 C 1.03527(19) 0.2903(2) 0.71351(8) 0.0462(6) Uani 1 1 d . . . . .
H112 H 1.094823 0.300585 0.724292 0.055 Uiso 1 1 calc R U . . .
C113 C 0.9314(2) 0.32259(19) 0.73463(7) 0.0444(5) Uani 1 1 d . . . . .
C114 C 0.84419(18) 0.30604(17) 0.71980(7) 0.0381(5) Uani 1 1 d . . . . .
H114 H 0.774262 0.328375 0.735625 0.046 Uiso 1 1 calc R U . . .
C115 C 0.76310(19) 0.36114(17) 0.59091(7) 0.0396(5) Uani 1 1 d . . . . .
H115 H 0.814455 0.302845 0.577725 0.048 Uiso 1 1 calc R U . . .
C116 C 0.7382(2) 0.45292(19) 0.56932(8) 0.0475(6) Uani 1 1 d . . . . .
C117 C 0.6648(2) 0.53945(19) 0.58658(10) 0.0538(7) Uani 1 1 d . . . . .
H117 H 0.647460 0.601855 0.571366 0.065 Uiso 1 1 calc R U . . .
C118 C 0.61750(19) 0.53195(17) 0.62680(10) 0.0501(6) Uani 1 1 d . . . . .
C119 C 0.64031(17) 0.44107(16) 0.64959(8) 0.0404(5) Uani 1 1 d . . . . .
H119 H 0.605427 0.439420 0.677402 0.048 Uiso 1 1 calc R U . . .
C120 C 0.71382(16) 0.35281(16) 0.63187(7) 0.0339(4) Uani 1 1 d . . . . .
C121 C 0.65954(16) 0.23364(15) 0.69576(7) 0.0316(4) Uani 1 1 d . . . . .
C122 C 0.54842(16) 0.26924(16) 0.68934(7) 0.0351(4) Uani 1 1 d . . . . .
H122 H 0.524226 0.310741 0.665231 0.042 Uiso 1 1 calc R U . . .
C123 C 0.47336(17) 0.24417(17) 0.71806(8) 0.0413(5) Uani 1 1 d . . . . .
C124 C 0.50273(19) 0.18284(18) 0.75331(8) 0.0446(5) Uani 1 1 d . . . . .
H124 H 0.450290 0.165192 0.772140 0.053 Uiso 1 1 calc R U . . .
C125 C 0.6121(2) 0.14843(18) 0.75984(7) 0.0422(5) Uani 1 1 d . . . . .
C126 C 0.68890(18) 0.17290(16) 0.73208(7) 0.0373(5) Uani 1 1 d . . . . .
H126 H 0.763405 0.147889 0.737780 0.045 Uiso 1 1 calc R U . . .

loop_
_atom_site_aniso_label
_atom_site_aniso_U_11
_atom_site_aniso_U_22
_atom_site_aniso_U_33
_atom_site_aniso_U_23
_atom_site_aniso_U_13
_atom_site_aniso_U_12
N1 0.0781(17) 0.0503(13) 0.0914(19) -0.0184(13) 0.0452(15) -0.0398(12)
N2 0.0348(9) 0.0385(9) 0.0420(10) -0.0024(8) -0.0012(8) -0.0152(8)
O3 0.0853(15) 0.0701(13) 0.0510(11) -0.0012(9) 0.0138(10) -0.0478(11)
O4 0.0480(9) 0.0548(10) 0.0449(9) -0.0065(8) -0.0078(8) -0.0191(8)
C5 0.115(3) 0.0570(18) 0.087(2) -0.0059(16) 0.051(2) -0.0493(19)
C6 0.069(2) 0.067(2) 0.144(4) -0.031(2) 0.054(2) -0.0428(17)
C7 0.0756(19) 0.0442(14) 0.0581(16) -0.0133(12) 0.0339(15) -0.0355(13)
C8 0.0527(14) 0.0460(14) 0.077(2) -0.0158(14) 0.0227(13) -0.0303(12)
C9 0.0424(13) 0.0384(13) 0.0768(19) -0.0118(13) 0.0135(12) -0.0214(10)
O00L 0.0638(11) 0.0567(10) 0.0442(10) 0.0079(8) -0.0126(9) -0.0154(9)
O00O 0.0652(12) 0.0818(14) 0.0598(12) 0.0274(11) -0.0175(10) -0.0388(11)
N00R 0.0483(11) 0.0521(12) 0.0473(12) 0.0015(9) -0.0131(9) -0.0157(9)
N00W 0.0490(11) 0.0441(10) 0.0473(11) -0.0022(9) 0.0019(9) -0.0235(9)
C10 0.0398(12) 0.0392(12) 0.0790(19) -0.0051(12) 0.0014(12) -0.0216(10)
C11 0.0464(14) 0.0459(14) 0.095(2) -0.0034(15) 0.0065(14) -0.0181(12)
C12 0.0475(15) 0.0487(16) 0.114(3) 0.0050(17) -0.0036(17) -0.0113(13)
C13 0.0586(17) 0.0542(16) 0.091(2) 0.0196(16) -0.0171(16) -0.0226(14)
C14 0.0446(13) 0.0540(15) 0.0730(19) 0.0094(13) -0.0117(13) -0.0222(12)
C15 0.0384(12) 0.0374(12) 0.0705(17) 0.0027(11) -0.0075(11) -0.0201(10)
C16 0.0416(12) 0.0411(13) 0.0540(14) -0.0004(10) -0.0030(10) -0.0236(11)
C17 0.0429(12) 0.0411(12) 0.0448(13) -0.0045(10) -0.0002(10) -0.0228(11)
C018 0.0357(10) 0.0331(10) 0.0368(11) -0.0041(9) 0.0036(9) -0.0133(9)
C18 0.0357(11) 0.0409(11) 0.0393(12) -0.0016(9) 0.0011(9) -0.0193(9)
C19 0.0465(12) 0.0495(13) 0.0429(13) -0.0064(10) -0.0035(10) -0.0221(11)
C022 0.0419(11) 0.0419(12) 0.0313(11) -0.0036(9) 0.0018(9) -0.0205(10)
C22 0.0704(17) 0.0488(14) 0.0396(13) 0.0001(11) -0.0069(12) -0.0202(12)
C21 0.0627(15) 0.0376(12) 0.0426(13) 0.0064(10) -0.0195(11) -0.0209(11)
C20 0.0427(13) 0.0434(13) 0.0646(17) -0.0067(12) -0.0053(12) -0.0071(10)
C23 0.086(2) 0.0530(16) 0.0563(17) -0.0062(13) -0.0154(15) -0.0169(15)
C24 0.090(2) 0.0485(15) 0.075(2) -0.0159(15) -0.0313(19) -0.0141(16)
C25 0.0713(19) 0.0434(14) 0.094(2) -0.0017(15) -0.0382(18) -0.0214(13)
C26 0.0579(14) 0.0390(12) 0.0575(16) 0.0097(11) -0.0257(12) -0.0187(11)
C27 0.0523(14) 0.0440(13) 0.0592(16) 0.0178(11) -0.0238(12) -0.0251(11)
C28 0.0584(17) 0.0617(17) 0.095(2) 0.0192(16) -0.0273(17) -0.0364(14)
C29 0.0584(17) 0.081(2) 0.091(2) 0.0289(19) -0.0196(17) -0.0440(16)
C31 0.0544(14) 0.0787(18) 0.0397(14) 0.0121(12) -0.0110(11) -0.0354(14)
C30 0.0565(16) 0.098(2) 0.0556(17) 0.0225(16) -0.0107(13) -0.0394(16)
C32 0.0463(12) 0.0559(14) 0.0406(13) 0.0168(11) -0.0160(10) -0.0284(11)
I33 0.05139(9) 0.04857(9) 0.03384(8) 0.00230(6) -0.00431(6) -0.02901(7)
C34 0.0544(15) 0.0618(16) 0.0669(18) 0.0015(14) 0.0038(13) -0.0266(13)
C35 0.0615(16) 0.0434(13) 0.0715(19) 0.0083(12) -0.0007(14) -0.0238(12)
C36 0.0565(14) 0.0524(14) 0.0393(13) 0.0014(11) -0.0038(11) -0.0275(12)
C38 0.0576(16) 0.0539(14) 0.0426(14) 0.0037(11) 0.0025(11) -0.0253(12)
C37 0.0575(16) 0.0542(14) 0.0431(14) 0.0040(11) -0.0015(11) -0.0286(12)
C39 0.0507(14) 0.0560(15) 0.0437(14) 0.0073(11) 0.0027(11) -0.0202(12)
C40 0.0636(17) 0.0601(17) 0.0686(19) -0.0029(14) 0.0048(14) -0.0211(14)
C41 0.0590(18) 0.070(2) 0.095(3) -0.0090(18) 0.0067(17) -0.0073(16)
C42 0.0474(16) 0.089(2) 0.094(3) -0.010(2) 0.0013(16) -0.0195(16)
C43 0.0488(15) 0.0743(19) 0.0701(19) -0.0010(15) -0.0031(13) -0.0222(14)
C44 0.0458(13) 0.0571(15) 0.0462(14) 0.0083(11) -0.0009(11) -0.0187(11)
C45 0.0483(14) 0.0581(16) 0.0467(14) 0.0068(12) -0.0033(11) -0.0231(13)
C46 0.0492(14) 0.0594(16) 0.0486(15) 0.0059(12) -0.0062(11) -0.0232(13)
C47 0.0468(13) 0.0511(13) 0.0440(14) 0.0078(11) -0.0060(11) -0.0211(11)
C48 0.0686(18) 0.0729(19) 0.0642(19) -0.0024(15) -0.0281(15) -0.0120(15)
C49 0.0615(16) 0.0513(15) 0.0596(17) -0.0026(12) -0.0090(13) -0.0187(13)
C50 0.0545(14) 0.0558(15) 0.0394(13) 0.0037(11) -0.0008(11) -0.0171(12)
C51 0.0667(17) 0.0679(18) 0.0533(16) 0.0044(13) -0.0062(13) -0.0291(14)
C52 0.080(2) 0.077(2) 0.0621(19) -0.0040(16) -0.0126(16) -0.0337(17)
C53 0.080(2) 0.087(2) 0.0458(16) -0.0002(15) -0.0111(15) -0.0290(18)
C54 0.0704(18) 0.0718(18) 0.0424(15) 0.0060(13) -0.0052(13) -0.0229(15)
C55 0.0506(14) 0.0566(15) 0.0389(13) 0.0040(11) 0.0001(11) -0.0122(12)
C56 0.0511(14) 0.0492(13) 0.0400(13) 0.0024(11) 0.0056(11) -0.0104(11)
C57 0.0723(18) 0.0557(15) 0.0421(14) 0.0069(12) 0.0087(13) -0.0174(14)
C58 0.092(2) 0.0535(16) 0.0536(17) 0.0039(13) 0.0147(15) -0.0274(15)
C59 0.091(2) 0.0528(16) 0.0546(17) -0.0049(13) 0.0121(15) -0.0276(15)
C60 0.0718(17) 0.0477(14) 0.0458(15) -0.0034(11) 0.0094(13) -0.0181(13)
C61 0.0520(13) 0.0438(13) 0.0404(13) 0.0065(10) 0.0068(11) -0.0122(11)
I62 0.05225(9) 0.04799(9) 0.03682(8) 0.00636(6) 0.00030(6) -0.01606(7)
B63 0.0325(11) 0.0337(12) 0.0366(13) 0.0002(10) 0.0000(10) -0.0131(9)
B64 0.0242(10) 0.0352(12) 0.0356(12) 0.0003(9) -0.0019(9) -0.0133(9)
Cl65 0.0656(4) 0.0535(3) 0.0333(3) -0.0062(2) -0.0015(2) -0.0209(3)
Cl66 0.0586(3) 0.0324(3) 0.0476(3) -0.0019(2) -0.0023(3) -0.0031(2)
Cl67 0.0768(4) 0.0506(3) 0.0502(3) -0.0020(3) -0.0190(3) -0.0336(3)
Cl68 0.0873(5) 0.0701(4) 0.0388(3) 0.0121(3) -0.0065(3) -0.0394(4)
Cl69 0.0425(3) 0.0919(6) 0.1186(7) 0.0483(5) -0.0207(4) -0.0144(4)
Cl70 0.0519(4) 0.1417(8) 0.0795(5) 0.0410(5) 0.0037(4) -0.0441(5)
Cl71 0.0455(3) 0.0566(3) 0.0723(4) -0.0169(3) 0.0135(3) -0.0292(3)
Cl72 0.0619(4) 0.0442(3) 0.0790(5) -0.0265(3) 0.0110(3) -0.0143(3)
Cl73 0.0539(4) 0.0356(3) 0.1329(8) -0.0012(4) 0.0005(4) -0.0067(3)
Cl74 0.1114(6) 0.0862(5) 0.0492(4) 0.0178(3) -0.0106(4) -0.0728(5)
Cl75 0.0849(5) 0.1114(6) 0.0384(3) -0.0123(3) -0.0038(3) -0.0643(5)
Cl76 0.0271(2) 0.0832(4) 0.0616(4) 0.0085(3) -0.0025(2) -0.0225(3)
Cl77 0.0431(3) 0.0390(3) 0.0662(4) 0.0095(3) -0.0022(3) -0.0015(2)
Cl78 0.0618(3) 0.0534(3) 0.0437(3) -0.0029(2) -0.0153(3) -0.0246(3)
Cl79 0.0280(3) 0.0730(4) 0.0860(5) -0.0092(4) 0.0051(3) -0.0208(3)
Cl80 0.0853(5) 0.0776(4) 0.0484(4) 0.0195(3) -0.0066(3) -0.0493(4)
C81 0.0350(11) 0.0321(10) 0.0463(13) -0.0024(9) -0.0002(9) -0.0125(9)
C82 0.0385(12) 0.0436(13) 0.0591(16) 0.0092(11) -0.0011(11) -0.0143(10)
C83 0.0366(12) 0.0493(14) 0.0737(19) 0.0117(13) -0.0078(12) -0.0109(11)
C84 0.0345(12) 0.0604(16) 0.0732(19) 0.0042(14) 0.0025(12) -0.0169(11)
C85 0.0422(13) 0.0659(16) 0.0556(16) 0.0067(13) 0.0056(11) -0.0243(12)
C86 0.0380(12) 0.0515(13) 0.0479(14) 0.0037(11) -0.0014(10) -0.0184(10)
C87 0.0367(10) 0.0312(10) 0.0328(11) 0.0015(8) -0.0021(8) -0.0120(8)
C88 0.0360(11) 0.0368(11) 0.0390(12) -0.0007(9) 0.0001(9) -0.0113(9)
C89 0.0463(12) 0.0324(11) 0.0407(12) -0.0057(9) -0.0006(10) -0.0112(9)
C90 0.0508(13) 0.0362(11) 0.0448(13) -0.0032(9) -0.0021(10) -0.0222(10)
C91 0.0392(11) 0.0426(12) 0.0399(12) -0.0017(9) 0.0021(9) -0.0187(10)
C92 0.0375(11) 0.0325(10) 0.0369(11) -0.0019(8) 0.0016(9) -0.0136(9)
C93 0.0312(10) 0.0359(11) 0.0370(11) 0.0018(9) -0.0043(8) -0.0116(8)
C94 0.0385(11) 0.0425(12) 0.0379(12) 0.0034(9) -0.0075(9) -0.0172(9)
C95 0.0439(12) 0.0427(12) 0.0434(13) 0.0000(10) -0.0125(10) -0.0189(10)
C96 0.0515(13) 0.0538(14) 0.0368(12) -0.0020(10) -0.0116(10) -0.0210(11)
C97 0.0455(12) 0.0516(13) 0.0357(12) 0.0078(10) -0.0070(10) -0.0193(11)
C98 0.0397(11) 0.0375(11) 0.0403(12) 0.0025(9) -0.0058(9) -0.0152(9)
C99 0.0317(10) 0.0327(10) 0.0366(11) -0.0001(8) 0.0012(8) -0.0149(8)
C100 0.0387(11) 0.0356(11) 0.0329(11) -0.0023(8) 0.0010(9) -0.0159(9)
C101 0.0399(11) 0.0288(10) 0.0406(12) -0.0016(9) 0.0005(9) -0.0115(9)
C102 0.0433(11) 0.0372(11) 0.0372(12) 0.0047(9) -0.0036(9) -0.0168(9)
C103 0.0246(9) 0.0345(10) 0.0333(10) 0.0032(8) 0.0018(8) -0.0148(8)
C104 0.0284(9) 0.0322(10) 0.0365(11) 0.0043(8) -0.0016(8) -0.0141(8)
C105 0.0348(10) 0.0398(11) 0.0325(11) 0.0017(9) -0.0004(8) -0.0203(9)
C106 0.0371(11) 0.0343(11) 0.0400(12) -0.0010(9) 0.0058(9) -0.0178(9)
C107 0.0292(10) 0.0321(10) 0.0469(13) 0.0058(9) 0.0028(9) -0.0085(8)
C108 0.0289(10) 0.0385(11) 0.0379(11) 0.0040(9) -0.0019(8) -0.0137(8)
C109 0.0298(10) 0.0379(11) 0.0351(11) 0.0053(8) -0.0045(8) -0.0158(8)
C110 0.0294(10) 0.0458(12) 0.0365(11) 0.0027(9) -0.0029(8) -0.0166(9)
C111 0.0284(10) 0.0556(13) 0.0434(13) 0.0119(10) -0.0057(9) -0.0194(10)
C112 0.0412(12) 0.0668(15) 0.0422(13) 0.0154(11) -0.0148(10) -0.0330(11)
C113 0.0518(13) 0.0594(14) 0.0332(12) 0.0052(10) -0.0088(10) -0.0329(12)
C114 0.0358(11) 0.0478(12) 0.0358(11) 0.0028(9) -0.0021(9) -0.0220(9)
C115 0.0424(11) 0.0431(12) 0.0426(12) 0.0032(10) -0.0069(10) -0.0262(10)
C116 0.0600(14) 0.0528(14) 0.0459(14) 0.0136(11) -0.0148(11) -0.0394(12)
C117 0.0573(15) 0.0450(14) 0.0717(18) 0.0212(13) -0.0269(14) -0.0310(12)
C118 0.0366(11) 0.0343(12) 0.083(2) 0.0018(12) -0.0147(12) -0.0149(10)
C119 0.0308(10) 0.0362(11) 0.0575(14) 0.0004(10) -0.0058(10) -0.0157(9)
C120 0.0281(9) 0.0363(11) 0.0426(12) 0.0028(9) -0.0065(8) -0.0177(8)
C121 0.0295(9) 0.0333(10) 0.0353(11) -0.0042(8) 0.0001(8) -0.0156(8)
C122 0.0289(10) 0.0348(10) 0.0438(12) -0.0068(9) 0.0019(9) -0.0146(8)
C123 0.0306(10) 0.0441(12) 0.0533(14) -0.0138(10) 0.0056(10) -0.0188(9)
C124 0.0449(12) 0.0513(13) 0.0445(13) -0.0139(11) 0.0151(10) -0.0293(11)
C125 0.0534(13) 0.0442(12) 0.0369(12) -0.0017(9) 0.0016(10) -0.0286(11)
C126 0.0358(11) 0.0405(11) 0.0400(12) -0.0011(9) -0.0019(9) -0.0191(9)

loop_
_atom_type_symbol
_atom_type_description
_atom_type_scat_dispersion_real
_atom_type_scat_dispersion_imag
_atom_type_scat_source
C C 0.0181 0.0091 'International Tables Vol C Tables 4.2.6.8 and 6.1.1.4'
H H 0.0000 0.0000 'International Tables Vol C Tables 4.2.6.8 and 6.1.1.4'
N N 0.0311 0.0180 'International Tables Vol C Tables 4.2.6.8 and 6.1.1.4'
O O 0.0492 0.0322 'International Tables Vol C Tables 4.2.6.8 and 6.1.1.4'
I I -0.3257 6.8362 'International Tables Vol C Tables 4.2.6.8 and 6.1.1.4'
Cl Cl 0.3639 0.7018 'International Tables Vol C Tables 4.2.6.8 and 6.1.1.4'
B B 0.0090 0.0039 'International Tables Vol C Tables 4.2.6.8 and 6.1.1.4'

loop_
_exptl_crystal_face_index_h
_exptl_crystal_face_index_k
_exptl_crystal_face_index_l
_exptl_crystal_face_perp_dist
-2 -9 -2 0.0781
8 3 8 0.0548
4 -6 5 0.0898
-8 -1 -8 0.0835
-5 5 -5 0.0923
-3 -1 19 0.0904
-4 0 17 0.1027
-4 5 -9 0.0980
-1 3 -19 0.1248
5 -3 -10 0.1278
3 -5 14 0.0875
4 9 3 0.1145
-3 7 -3 0.1078
2 7 13 0.1201
-1 8 7 0.1253
-5 0 -18 0.1230
0 -7 11 0.0869
-6 -2 13 0.0883
2 6 -14 0.1208
8 1 -4 0.0982
-8 -4 7 0.0828

loop_
_geom_angle_atom_site_label_1
_geom_angle_atom_site_label_2
_geom_angle_atom_site_label_3
_geom_angle
_geom_angle_site_symmetry_1
_geom_angle_site_symmetry_3
_geom_angle_publ_flag
C7 N1 C6 123.3(3) . . ?
C7 N1 C5 118.4(3) . . ?
C6 N1 C5 117.7(3) . . ?
C18 N2 C19 123.59(19) . . ?
C18 N2 C20 119.4(2) . . ?
C19 N2 C20 116.9(2) . . ?
N1 C5 H5A 109.5 . . ?
N1 C5 H5B 109.5 . . ?
H5A C5 H5B 109.5 . . ?
N1 C5 H5C 109.5 . . ?
H5A C5 H5C 109.5 . . ?
H5B C5 H5C 109.5 . . ?
N1 C6 H6A 109.5 . . ?
N1 C6 H6B 109.5 . . ?
H6A C6 H6B 109.5 . . ?
N1 C6 H6C 109.5 . . ?
H6A C6 H6C 109.5 . . ?
H6B C6 H6C 109.5 . . ?
O3 C7 N1 123.0(3) . . ?
O3 C7 C8 120.5(2) . . ?
N1 C7 C8 116.4(3) . . ?
C9 C8 C7 170.4(3) . . ?
C8 C9 C10 177.5(3) . . ?
C47 N00R C49 119.8(2) . . ?
C47 N00R C48 123.6(2) . . ?
C49 N00R C48 116.6(2) . . ?
C36 N00W C35 123.9(2) . . ?
C36 N00W C34 118.8(2) . . ?
C35 N00W C34 117.2(2) . . ?
C11 C10 C15 120.1(3) . . ?
C11 C10 C9 120.5(3) . . ?
C15 C10 C9 119.3(2) . . ?
C12 C11 C10 119.5(3) . . ?
C12 C11 H11 120.2 . . ?
C10 C11 H11 120.2 . . ?
C11 C12 C13 120.8(3) . . ?
C11 C12 H12 119.6 . . ?
C13 C12 H12 119.6 . . ?
C12 C13 C14 120.5(3) . . ?
C12 C13 H13 119.8 . . ?
C14 C13 H13 119.8 . . ?
C15 C14 C13 120.0(3) . . ?
C15 C14 H14 120.0 . . ?
C13 C14 H14 120.0 . . ?
C14 C15 C10 119.1(2) . . ?
C14 C15 C16 120.8(2) . . ?
C10 C15 C16 120.0(2) . . ?
C17 C16 C15 178.2(3) . . ?
C16 C17 C18 172.7(3) . . ?
C022 C018 C99 120.94(19) . . ?
C022 C018 H018 119.5 . . ?
C99 C018 H018 119.5 . . ?
O4 C18 N2 122.8(2) . . ?
O4 C18 C17 119.5(2) . . ?
N2 C18 C17 117.6(2) . . ?
N2 C19 H19A 109.5 . . ?
N2 C19 H19B 109.5 . . ?
H19A C19 H19B 109.5 . . ?
N2 C19 H19C 109.5 . . ?
H19A C19 H19C 109.5 . . ?
H19B C19 H19C 109.5 . . ?
C102 C022 C018 122.8(2) . . ?
C102 C022 Cl65 117.81(17) . . ?
C018 C022 Cl65 119.35(17) . . ?
C21 C22 C23 117.1(3) . . ?
C21 C22 H22 121.4 . . ?
C23 C22 H22 121.4 . . ?
C22 C21 C26 124.1(2) . . ?
C22 C21 I33 124.6(2) . . ?
C26 C21 I33 111.3(2) . . ?
N2 C20 H20A 109.5 . . ?
N2 C20 H20B 109.5 . . ?
H20A C20 H20B 109.5 . . ?
N2 C20 H20C 109.5 . . ?
H20A C20 H20C 109.5 . . ?
H20B C20 H20C 109.5 . . ?
C24 C23 C22 120.9(3) . . ?
C24 C23 H23 119.6 . . ?
C22 C23 H23 119.6 . . ?
C25 C24 C23 120.9(3) . . ?
C25 C24 H24 119.6 . . ?
C23 C24 H24 119.6 . . ?
C24 C25 C26 120.9(3) . . ?
C24 C25 H25 119.6 . . ?
C26 C25 H25 119.6 . . ?
C21 C26 C25 116.2(3) . . ?
C21 C26 C27 117.3(2) . . ?
C25 C26 C27 126.5(3) . . ?
C32 C27 C28 116.2(3) . . ?
C32 C27 C26 118.2(2) . . ?
C28 C27 C26 125.6(3) . . ?
C29 C28 C27 120.8(3) . . ?
C29 C28 H28 119.6 . . ?
C27 C28 H28 119.6 . . ?
C28 C29 C30 121.2(3) . . ?
C28 C29 H29 119.4 . . ?
C30 C29 H29 119.4 . . ?
C32 C31 C30 117.6(3) . . ?
C32 C31 H31 121.2 . . ?
C30 C31 H31 121.2 . . ?
C29 C30 C31 120.0(3) . . ?
C29 C30 H30 120.0 . . ?
C31 C30 H30 120.0 . . ?
C31 C32 C27 124.1(2) . . ?
C31 C32 I33 124.7(2) . . ?
C27 C32 I33 111.20(19) . . ?
C32 I33 C21 81.99(11) . . ?
N00W C34 H34A 109.5 . . ?
N00W C34 H34B 109.5 . . ?
H34A C34 H34B 109.5 . . ?
N00W C34 H34C 109.5 . . ?
H34A C34 H34C 109.5 . . ?
H34B C34 H34C 109.5 . . ?
N00W C35 H35A 109.5 . . ?
N00W C35 H35B 109.5 . . ?
H35A C35 H35B 109.5 . . ?
N00W C35 H35C 109.5 . . ?
H35A C35 H35C 109.5 . . ?
H35B C35 H35C 109.5 . . ?
O00O C36 N00W 122.7(2) . . ?
O00O C36 C37 119.8(2) . . ?
N00W C36 C37 117.5(2) . . ?
C37 C38 C39 176.9(3) . . ?
C38 C37 C36 174.6(3) . . ?
C40 C39 C44 119.5(3) . . ?
C40 C39 C38 121.0(3) . . ?
C44 C39 C38 119.5(2) . . ?
C41 C40 C39 119.8(3) . . ?
C41 C40 H40 120.1 . . ?
C39 C40 H40 120.1 . . ?
C42 C41 C40 120.6(3) . . ?
C42 C41 H41 119.7 . . ?
C40 C41 H41 119.7 . . ?
C41 C42 C43 120.7(3) . . ?
C41 C42 H42 119.6 . . ?
C43 C42 H42 119.6 . . ?
C42 C43 C44 119.7(3) . . ?
C42 C43 H43 120.1 . . ?
C44 C43 H43 120.1 . . ?
C43 C44 C39 119.7(3) . . ?
C43 C44 C45 121.1(3) . . ?
C39 C44 C45 119.1(2) . . ?
C46 C45 C44 177.7(3) . . ?
C45 C46 C47 175.3(3) . . ?
O00L C47 N00R 123.1(2) . . ?
O00L C47 C46 119.8(2) . . ?
N00R C47 C46 117.1(2) . . ?
N00R C48 H48A 109.5 . . ?
N00R C48 H48B 109.5 . . ?
H48A C48 H48B 109.5 . . ?
N00R C48 H48C 109.5 . . ?
H48A C48 H48C 109.5 . . ?
H48B C48 H48C 109.5 . . ?
N00R C49 H49A 109.5 . . ?
N00R C49 H49B 109.5 . . ?
H49A C49 H49B 109.5 . . ?
N00R C49 H49C 109.5 . . ?
H49A C49 H49C 109.5 . . ?
H49B C49 H49C 109.5 . . ?
C51 C50 C55 124.0(3) . . ?
C51 C50 I62 124.8(2) . . ?
C55 C50 I62 111.2(2) . . ?
C50 C51 C52 117.2(3) . . ?
C50 C51 H51 121.4 . . ?
C52 C51 H51 121.4 . . ?
C53 C52 C51 120.5(3) . . ?
C53 C52 H52 119.7 . . ?
C51 C52 H52 119.7 . . ?
C54 C53 C52 121.1(3) . . ?
C54 C53 H53 119.4 . . ?
C52 C53 H53 119.4 . . ?
C53 C54 C55 120.7(3) . . ?
C53 C54 H54 119.7 . . ?
C55 C54 H54 119.7 . . ?
C50 C55 C54 116.4(3) . . ?
C50 C55 C56 117.6(2) . . ?
C54 C55 C56 125.9(3) . . ?
C61 C56 C57 116.3(3) . . ?
C61 C56 C55 118.2(2) . . ?
C57 C56 C55 125.5(2) . . ?
C58 C57 C56 120.5(3) . . ?
C58 C57 H57 119.8 . . ?
C56 C57 H57 119.8 . . ?
C57 C58 C59 121.2(3) . . ?
C57 C58 H58 119.4 . . ?
C59 C58 H58 119.4 . . ?
C58 C59 C60 119.9(3) . . ?
C58 C59 H59 120.1 . . ?
C60 C59 H59 120.1 . . ?
C61 C60 C59 117.8(3) . . ?
C61 C60 H60 121.1 . . ?
C59 C60 H60 121.1 . . ?
C60 C61 C56 124.3(2) . . ?
C60 C61 I62 124.92(19) . . ?
C56 C61 I62 110.8(2) . . ?
C61 I62 C50 82.18(11) . . ?
C87 B63 C81 112.77(17) . . ?
C87 B63 C93 111.79(18) . . ?
C81 B63 C93 104.36(18) . . ?
C87 B63 C99 104.11(17) . . ?
C81 B63 C99 112.00(18) . . ?
C93 B63 C99 112.05(17) . . ?
C109 B64 C103 111.97(16) . . ?
C109 B64 C121 112.34(17) . . ?
C103 B64 C121 103.49(16) . . ?
C109 B64 C120 102.60(16) . . ?
C103 B64 C120 112.75(18) . . ?
C121 B64 C120 114.02(16) . . ?
C86 C81 C82 116.4(2) . . ?
C86 C81 B63 124.5(2) . . ?
C82 C81 B63 118.9(2) . . ?
C83 C82 C81 121.2(2) . . ?
C83 C82 H82 119.4 . . ?
C81 C82 H82 119.4 . . ?
C84 C83 C82 122.1(2) . . ?
C84 C83 Cl69 118.5(2) . . ?
C82 C83 Cl69 119.4(2) . . ?
C85 C84 C83 116.5(2) . . ?
C85 C84 H84 121.8 . . ?
C83 C84 H84 121.8 . . ?
C84 C85 C86 122.6(2) . . ?
C84 C85 Cl70 118.23(19) . . ?
C86 C85 Cl70 119.1(2) . . ?
C85 C86 C81 121.2(2) . . ?
C85 C86 H86 119.4 . . ?
C81 C86 H86 119.4 . . ?
C88 C87 C92 116.8(2) . . ?
C88 C87 B63 124.12(19) . . ?
C92 C87 B63 118.77(18) . . ?
C89 C88 C87 120.7(2) . . ?
C89 C88 H88 119.6 . . ?
C87 C88 H88 119.6 . . ?
C90 C89 C88 122.4(2) . . ?
C90 C89 Cl72 117.20(18) . . ?
C88 C89 Cl72 120.36(18) . . ?
C89 C90 C91 116.8(2) . . ?
C89 C90 H90 121.6 . . ?
C91 C90 H90 121.6 . . ?
C92 C91 C90 122.2(2) . . ?
C92 C91 Cl71 120.00(17) . . ?
C90 C91 Cl71 117.77(18) . . ?
C91 C92 C87 121.1(2) . . ?
C91 C92 H92 119.4 . . ?
C87 C92 H92 119.4 . . ?
C98 C93 C94 116.6(2) . . ?
C98 C93 B63 123.82(19) . . ?
C94 C93 B63 119.39(19) . . ?
C95 C94 C93 121.4(2) . . ?
C95 C94 H94 119.3 . . ?
C93 C94 H94 119.3 . . ?
C94 C95 C96 122.2(2) . . ?
C94 C95 Cl67 119.19(19) . . ?
C96 C95 Cl67 118.63(19) . . ?
C97 C96 C95 116.7(2) . . ?
C97 C96 H96 121.7 . . ?
C95 C96 H96 121.7 . . ?
C96 C97 C98 122.4(2) . . ?
C96 C97 Cl68 118.68(19) . . ?
C98 C97 Cl68 118.95(19) . . ?
C97 C98 C93 120.7(2) . . ?
C97 C98 H98 119.7 . . ?
C93 C98 H98 119.7 . . ?
C100 C99 C018 116.28(19) . . ?
C100 C99 B63 124.00(19) . . ?
C018 C99 B63 119.54(18) . . ?
C101 C100 C99 121.0(2) . . ?
C101 C100 H100 119.5 . . ?
C99 C100 H100 119.5 . . ?
C102 C101 C100 122.9(2) . . ?
C102 C101 Cl66 118.28(17) . . ?
C100 C101 Cl66 118.77(17) . . ?
C101 C102 C022 116.0(2) . . ?
C101 C102 H102 122.0 . . ?
C022 C102 H102 122.0 . . ?
C104 C103 C108 116.15(19) . . ?
C104 C103 B64 122.37(17) . . ?
C108 C103 B64 121.25(19) . . ?
C105 C104 C103 120.96(19) . . ?
C105 C104 H104 119.5 . . ?
C103 C104 H104 119.5 . . ?
C106 C105 C104 122.6(2) . . ?
C106 C105 Cl78 117.74(17) . . ?
C104 C105 Cl78 119.63(16) . . ?
C107 C106 C105 116.6(2) . . ?
C107 C106 H106 121.7 . . ?
C105 C106 H106 121.7 . . ?
C106 C107 C108 122.23(19) . . ?
C106 C107 Cl77 117.90(17) . . ?
C108 C107 Cl77 119.84(18) . . ?
C107 C108 C103 121.4(2) . . ?
C107 C108 H108 119.3 . . ?
C103 C108 H108 119.3 . . ?
C110 C109 C114 116.78(19) . . ?
C110 C109 B64 120.60(19) . . ?
C114 C109 B64 122.15(18) . . ?
C111 C110 C109 120.9(2) . . ?
C111 C110 H110 119.5 . . ?
C109 C110 H110 119.5 . . ?
C112 C111 C110 122.6(2) . . ?
C112 C111 Cl76 119.26(17) . . ?
C110 C111 Cl76 118.14(19) . . ?
C111 C112 C113 116.7(2) . . ?
C111 C112 H112 121.7 . . ?
C113 C112 H112 121.7 . . ?
C112 C113 C114 122.3(2) . . ?
C112 C113 Cl75 118.57(18) . . ?
C114 C113 Cl75 119.05(19) . . ?
C113 C114 C109 120.7(2) . . ?
C113 C114 H114 119.7 . . ?
C109 C114 H114 119.7 . . ?
C116 C115 C120 121.1(2) . . ?
C116 C115 H115 119.4 . . ?
C120 C115 H115 119.4 . . ?
C117 C116 C115 122.2(2) . . ?
C117 C116 Cl74 118.46(19) . . ?
C115 C116 Cl74 119.4(2) . . ?
C116 C117 C118 116.9(2) . . ?
C116 C117 H117 121.5 . . ?
C118 C117 H117 121.5 . . ?
C117 C118 C119 122.7(2) . . ?
C117 C118 Cl73 118.5(2) . . ?
C119 C118 Cl73 118.8(2) . . ?
C120 C119 C118 120.4(2) . . ?
C120 C119 H119 119.8 . . ?
C118 C119 H119 119.8 . . ?
C119 C120 C115 116.6(2) . . ?
C119 C120 B64 121.2(2) . . ?
C115 C120 B64 121.57(19) . . ?
C122 C121 C126 116.51(19) . . ?
C122 C121 B64 122.79(19) . . ?
C126 C121 B64 120.21(18) . . ?
C123 C122 C121 120.3(2) . . ?
C123 C122 H122 119.9 . . ?
C121 C122 H122 119.9 . . ?
C124 C123 C122 123.1(2) . . ?
C124 C123 Cl79 118.04(17) . . ?
C122 C123 Cl79 118.87(19) . . ?
C123 C124 C125 116.6(2) . . ?
C123 C124 H124 121.7 . . ?
C125 C124 H124 121.7 . . ?
C124 C125 C126 121.7(2) . . ?
C124 C125 Cl80 118.71(18) . . ?
C126 C125 Cl80 119.54(19) . . ?
C125 C126 C121 121.7(2) . . ?
C125 C126 H126 119.1 . . ?
C121 C126 H126 119.1 . . ?

loop_
_geom_bond_atom_site_label_1
_geom_bond_atom_site_label_2
_geom_bond_distance
_geom_bond_site_symmetry_2
_geom_bond_publ_flag
N1 C7 1.349(4) . ?
N1 C6 1.447(5) . ?
N1 C5 1.459(5) . ?
N2 C18 1.328(3) . ?
N2 C19 1.455(3) . ?
N2 C20 1.456(3) . ?
O3 C7 1.229(4) . ?
O4 C18 1.247(3) . ?
C5 H5A 0.9800 . ?
C5 H5B 0.9800 . ?
C5 H5C 0.9800 . ?
C6 H6A 0.9800 . ?
C6 H6B 0.9800 . ?
C6 H6C 0.9800 . ?
C7 C8 1.449(5) . ?
C8 C9 1.200(4) . ?
C9 C10 1.434(4) . ?
O00L C47 1.237(3) . ?
O00O C36 1.244(3) . ?
N00R C47 1.333(3) . ?
N00R C49 1.450(3) . ?
N00R C48 1.456(3) . ?
N00W C36 1.328(3) . ?
N00W C35 1.452(3) . ?
N00W C34 1.461(4) . ?
C10 C11 1.395(4) . ?
C10 C15 1.414(4) . ?
C11 C12 1.373(5) . ?
C11 H11 0.9500 . ?
C12 C13 1.377(5) . ?
C12 H12 0.9500 . ?
C13 C14 1.391(4) . ?
C13 H13 0.9500 . ?
C14 C15 1.384(4) . ?
C14 H14 0.9500 . ?
C15 C16 1.435(3) . ?
C16 C17 1.193(3) . ?
C17 C18 1.451(3) . ?
C018 C022 1.382(3) . ?
C018 C99 1.405(3) . ?
C018 H018 0.9500 . ?
C19 H19A 0.9800 . ?
C19 H19B 0.9800 . ?
C19 H19C 0.9800 . ?
C022 C102 1.381(3) . ?
C022 Cl65 1.753(2) . ?
C22 C21 1.379(4) . ?
C22 C23 1.389(4) . ?
C22 H22 0.9500 . ?
C21 C26 1.395(4) . ?
C21 I33 2.105(2) . ?
C20 H20A 0.9800 . ?
C20 H20B 0.9800 . ?
C20 H20C 0.9800 . ?
C23 C24 1.373(5) . ?
C23 H23 0.9500 . ?
C24 C25 1.370(5) . ?
C24 H24 0.9500 . ?
C25 C26 1.401(4) . ?
C25 H25 0.9500 . ?
C26 C27 1.462(4) . ?
C27 C32 1.391(4) . ?
C27 C28 1.400(4) . ?
C28 C29 1.364(5) . ?
C28 H28 0.9500 . ?
C29 C30 1.385(5) . ?
C29 H29 0.9500 . ?
C31 C32 1.376(4) . ?
C31 C30 1.386(4) . ?
C31 H31 0.9500 . ?
C30 H30 0.9500 . ?
C32 I33 2.100(2) . ?
C34 H34A 0.9800 . ?
C34 H34B 0.9800 . ?
C34 H34C 0.9800 . ?
C35 H35A 0.9800 . ?
C35 H35B 0.9800 . ?
C35 H35C 0.9800 . ?
C36 C37 1.452(4) . ?
C38 C37 1.198(4) . ?
C38 C39 1.436(4) . ?
C39 C40 1.396(4) . ?
C39 C44 1.405(4) . ?
C40 C41 1.384(5) . ?
C40 H40 0.9500 . ?
C41 C42 1.372(5) . ?
C41 H41 0.9500 . ?
C42 C43 1.385(5) . ?
C42 H42 0.9500 . ?
C43 C44 1.391(4) . ?
C43 H43 0.9500 . ?
C44 C45 1.433(4) . ?
C45 C46 1.195(4) . ?
C46 C47 1.459(4) . ?
C48 H48A 0.9800 . ?
C48 H48B 0.9800 . ?
C48 H48C 0.9800 . ?
C49 H49A 0.9800 . ?
C49 H49B 0.9800 . ?
C49 H49C 0.9800 . ?
C50 C51 1.383(4) . ?
C50 C55 1.393(4) . ?
C50 I62 2.105(3) . ?
C51 C52 1.389(4) . ?
C51 H51 0.9500 . ?
C52 C53 1.382(5) . ?
C52 H52 0.9500 . ?
C53 C54 1.366(5) . ?
C53 H53 0.9500 . ?
C54 C55 1.406(4) . ?
C54 H54 0.9500 . ?
C55 C56 1.458(4) . ?
C56 C61 1.397(4) . ?
C56 C57 1.403(4) . ?
C57 C58 1.376(5) . ?
C57 H57 0.9500 . ?
C58 C59 1.388(4) . ?
C58 H58 0.9500 . ?
C59 C60 1.390(4) . ?
C59 H59 0.9500 . ?
C60 C61 1.371(4) . ?
C60 H60 0.9500 . ?
C61 I62 2.101(2) . ?
B63 C87 1.637(3) . ?
B63 C81 1.644(3) . ?
B63 C93 1.644(3) . ?
B63 C99 1.651(3) . ?
B64 C109 1.640(3) . ?
B64 C103 1.641(3) . ?
B64 C121 1.641(3) . ?
B64 C120 1.643(3) . ?
Cl66 C101 1.749(2) . ?
Cl67 C95 1.752(2) . ?
Cl68 C97 1.753(2) . ?
Cl69 C83 1.752(3) . ?
Cl70 C85 1.751(3) . ?
Cl71 C91 1.755(2) . ?
Cl72 C89 1.748(2) . ?
Cl73 C118 1.742(3) . ?
Cl74 C116 1.760(3) . ?
Cl75 C113 1.743(3) . ?
Cl76 C111 1.749(2) . ?
Cl77 C107 1.745(2) . ?
Cl78 C105 1.742(2) . ?
Cl79 C123 1.744(2) . ?
Cl80 C125 1.741(2) . ?
C81 C86 1.387(3) . ?
C81 C82 1.404(3) . ?
C82 C83 1.385(4) . ?
C82 H82 0.9500 . ?
C83 C84 1.383(4) . ?
C84 C85 1.374(4) . ?
C84 H84 0.9500 . ?
C85 C86 1.386(3) . ?
C86 H86 0.9500 . ?
C87 C88 1.398(3) . ?
C87 C92 1.404(3) . ?
C88 C89 1.386(3) . ?
C88 H88 0.9500 . ?
C89 C90 1.379(3) . ?
C90 C91 1.384(3) . ?
C90 H90 0.9500 . ?
C91 C92 1.376(3) . ?
C92 H92 0.9500 . ?
C93 C98 1.397(3) . ?
C93 C94 1.405(3) . ?
C94 C95 1.372(3) . ?
C94 H94 0.9500 . ?
C95 C96 1.385(4) . ?
C96 C97 1.379(4) . ?
C96 H96 0.9500 . ?
C97 C98 1.390(3) . ?
C98 H98 0.9500 . ?
C99 C100 1.398(3) . ?
C100 C101 1.385(3) . ?
C100 H100 0.9500 . ?
C101 C102 1.376(3) . ?
C102 H102 0.9500 . ?
C103 C104 1.402(3) . ?
C103 C108 1.407(3) . ?
C104 C105 1.384(3) . ?
C104 H104 0.9500 . ?
C105 C106 1.383(3) . ?
C106 C107 1.377(3) . ?
C106 H106 0.9500 . ?
C107 C108 1.383(3) . ?
C108 H108 0.9500 . ?
C109 C110 1.395(3) . ?
C109 C114 1.397(3) . ?
C110 C111 1.385(3) . ?
C110 H110 0.9500 . ?
C111 C112 1.369(4) . ?
C112 C113 1.379(4) . ?
C112 H112 0.9500 . ?
C113 C114 1.388(3) . ?
C114 H114 0.9500 . ?
C115 C116 1.386(3) . ?
C115 C120 1.402(3) . ?
C115 H115 0.9500 . ?
C116 C117 1.368(4) . ?
C117 C118 1.369(4) . ?
C117 H117 0.9500 . ?
C118 C119 1.394(3) . ?
C119 C120 1.391(3) . ?
C119 H119 0.9500 . ?
C121 C122 1.400(3) . ?
C121 C126 1.403(3) . ?
C122 C123 1.389(3) . ?
C122 H122 0.9500 . ?
C123 C124 1.379(4) . ?
C124 C125 1.380(4) . ?
C124 H124 0.9500 . ?
C125 C126 1.385(3) . ?
C126 H126 0.9500 . ?

loop_
_platon_squeeze_void_nr
_platon_squeeze_void_average_x
_platon_squeeze_void_average_y
_platon_squeeze_void_average_z
_platon_squeeze_void_volume
_platon_squeeze_void_count_electrons
_platon_squeeze_void_content
1 -0.008 0.500 0.000 369 97 ' '
2 -0.181 0.399 0.296 167 46 ' '
3 0.181 0.601 0.704 167 46 ' '
4 0.076 0.133 0.155 17 0 ' '
5 0.126 -0.007 0.663 11 0 ' '
6 0.234 0.402 0.247 8 0 ' '
7 0.312 0.466 0.273 10 0 ' '
8 0.694 0.538 0.729 12 0 ' '
9 0.772 0.606 0.756 6 0 ' '
10 0.873 0.007 0.337 10 0 ' '
11 0.924 0.867 0.845 17 0 ' '

loop_
_exptl_oxdiff_crystal_face_indexfrac_h
_exptl_oxdiff_crystal_face_indexfrac_k
_exptl_oxdiff_crystal_face_indexfrac_l
_exptl_oxdiff_crystal_face_x
_exptl_oxdiff_crystal_face_y
_exptl_oxdiff_crystal_face_z
-2.3575 -9.2120 -2.2176 0.1049 0.7949 0.5976
8.1430 2.8708 8.3366 -0.1003 -0.7717 0.6281
4.2700 -5.6665 4.5392 0.0123 0.0844 0.9964
-7.9406 -1.2076 -8.1667 0.0834 0.6439 -0.7605
-4.6362 5.2674 -4.9078 -0.0053 -0.0313 -0.9995
-2.6020 -0.5596 18.7731 0.9913 -0.1298 -0.0223
-3.5423 0.4976 17.2159 0.9651 -0.1262 -0.2296
-4.2838 5.0510 -8.6512 -0.1912 0.0260 -0.9812
-0.5419 3.2872 -18.6352 -0.8326 0.1096 -0.5429
5.1824 -3.0357 -9.9012 -0.7074 0.0920 0.7008
2.8537 -4.6347 14.1742 0.5150 -0.0683 0.8545
3.5161 9.1952 3.4346 -0.1144 -0.8760 -0.4685
-2.7582 7.0411 -2.9684 -0.0366 -0.2857 -0.9576
1.6298 7.3665 13.1286 0.4399 -0.8083 -0.3913
-1.0559 7.6557 7.1764 0.3194 -0.5860 -0.7447
-4.5226 0.1461 -17.9544 -0.5562 0.5280 -0.6418
0.0499 -7.1085 11.1795 0.5558 0.3012 0.7748
-5.9513 -2.4712 12.9601 0.9314 0.2768 -0.2364
1.7828 6.4999 -13.6903 -0.7653 -0.3169 -0.5603
7.9008 1.2009 -4.1924 -0.6358 -0.4385 0.6352
-7.5552 -3.5286 7.1899 0.7698 0.5303 -0.3552
